data_7700179
loop_
_publ_author_name
'Wagner, Hanna E.'
'Hohnstein, Silvia'
'Schu\&smann, Max G'
'Steppe, Lukas A.'
'Breher, Frank'

_publ_section_title
;
 Phosphine-functionalised tris(pyrazolyl)methane ligands and their mono-
 and heterobimetallic complexes.
;
_journal_issue 41
_journal_name_full 'Dalton transactions (Cambridge, England : 2003)'
_journal_page_first 15397
_journal_page_last 15407
_journal_paper_doi 10.1039/c9dt02057h
_journal_volume 48
_journal_year 2019
_chemical_formula_moiety 'C22 H19 Cl4 Cu N6 P Pd, 2(C2 H3 N)'
_chemical_formula_sum 'C26 H25 Cl4 Cu N8 P Pd'
_chemical_formula_weight 792.25
_chemical_name_systematic MGS21
_space_group_crystal_system monoclinic
_space_group_IT_number 14
_space_group_name_Hall '-P 2yn'
_space_group_name_H-M_alt 'P 1 21/n 1'
_symmetry_space_group_name_Hall '-P 2yn'
_symmetry_space_group_name_H-M 'P 1 21/n 1'
_atom_sites_solution_hydrogens geom
_atom_sites_solution_primary dual
_audit_creation_date 2019-05-14
_audit_creation_method
;
Olex2 1.2
(compiled 2018.05.29 svn.r3508 for OlexSys, GUI svn.r5506)
;
_audit_update_record
;
2019-05-14 deposited with the CCDC.    2019-06-05 downloaded from the CCDC.
;
_cell_angle_alpha 90
_cell_angle_beta 98.36(3)
_cell_angle_gamma 90
_cell_formula_units_Z 4
_cell_length_a 11.268(2)
_cell_length_b 14.819(3)
_cell_length_c 18.659(4)
_cell_measurement_reflns_used 5571
_cell_measurement_temperature 200
_cell_measurement_theta_max 29.46
_cell_measurement_theta_min 1.99
_cell_volume 3082.6(11)
_computing_molecular_graphics 'Olex2 (Dolomanov et al., 2009)'
_computing_publication_material 'Olex2 (Dolomanov et al., 2009)'
_computing_structure_refinement 'ShelXL (Sheldrick, 2015)'
_computing_structure_solution 'ShelXT (Sheldrick, 2015)'
_diffrn_ambient_temperature 200
_diffrn_measured_fraction_theta_full 1.000
_diffrn_measured_fraction_theta_max 1.000
_diffrn_measurement_device_type 'STOE IPDS II'
_diffrn_measurement_method '\w scans'
_diffrn_radiation_monochromator graphite
_diffrn_radiation_type MoK\a
_diffrn_radiation_wavelength 0.71073
_diffrn_reflns_av_R_equivalents 0.0960
_diffrn_reflns_av_unetI/netI 0.0780
_diffrn_reflns_Laue_measured_fraction_full 1.000
_diffrn_reflns_Laue_measured_fraction_max 1.000
_diffrn_reflns_limit_h_max 13
_diffrn_reflns_limit_h_min -13
_diffrn_reflns_limit_k_max 18
_diffrn_reflns_limit_k_min -15
_diffrn_reflns_limit_l_max 23
_diffrn_reflns_limit_l_min -22
_diffrn_reflns_number 18940
_diffrn_reflns_point_group_measured_fraction_full 1.000
_diffrn_reflns_point_group_measured_fraction_max 1.000
_diffrn_reflns_theta_full 25.242
_diffrn_reflns_theta_max 25.998
_diffrn_reflns_theta_min 1.762
_exptl_absorpt_coefficient_mu 1.704
_exptl_absorpt_correction_T_max 0.9667
_exptl_absorpt_correction_T_min 0.6578
_exptl_absorpt_correction_type numerical
_exptl_absorpt_process_details
'Stoe & Cie, X-RED, version 1.28b: Program for data reduction and absorptioncorrection, Stoe &CieGmbH, Darmatadt, Germany, 2005.'
_exptl_crystal_colour 'clear bluish green'
_exptl_crystal_colour_lustre clear
_exptl_crystal_colour_modifier bluish
_exptl_crystal_colour_primary green
_exptl_crystal_density_diffrn 1.707
_exptl_crystal_description irregular
_exptl_crystal_F_000 1580
_exptl_crystal_recrystallization_method
'The material was recrystallised from a mixture of MeCN and ether  by slow evaporation'
_exptl_crystal_size_max 0.15
_exptl_crystal_size_mid 0.1
_exptl_crystal_size_min 0.05
_refine_diff_density_max 1.968
_refine_diff_density_min -1.583
_refine_diff_density_rms 0.208
_refine_ls_extinction_coef 0.0012(3)
_refine_ls_extinction_expression Fc^*^=kFc[1+0.001xFc^2^\l^3^/sin(2\q)]^-1/4^
_refine_ls_extinction_method 'SHELXL-2017/1 (Sheldrick 2017)'
_refine_ls_goodness_of_fit_ref 0.997
_refine_ls_hydrogen_treatment constr
_refine_ls_matrix_type full
_refine_ls_number_parameters 373
_refine_ls_number_reflns 6055
_refine_ls_number_restraints 0
_refine_ls_restrained_S_all 0.997
_refine_ls_R_factor_all 0.0937
_refine_ls_R_factor_gt 0.0626
_refine_ls_shift/su_max 0.001
_refine_ls_shift/su_mean 0.000
_refine_ls_structure_factor_coef Fsqd
_refine_ls_weighting_details 'w=1/[\s^2^(Fo^2^)+(0.1013P)^2^] where P=(Fo^2^+2Fc^2^)/3'
_refine_ls_weighting_scheme calc
_refine_ls_wR_factor_gt 0.1467
_refine_ls_wR_factor_ref 0.1639
_reflns_Friedel_coverage 0.000
_reflns_number_gt 4098
_reflns_number_total 6055
_reflns_threshold_expression 'I > 2\s(I)'
_cod_data_source_file c9dt02057h2.cif
_cod_data_source_block hw_a_CCDC3
_cod_depositor_comments 'Adding full bibliography for 7700175--7700185.cif.'
_cod_database_code 7700179
_shelx_shelxl_version_number 2017/1
_shelx_space_group_comment
;
The symmetry employed for this shelxl refinement is uniquely defined
by the following loop, which should always be used as a source of
symmetry information in preference to the above space-group names.
They are only intended as comments.
;
_olex2_refinement_description
;
1. Fixed Uiso
 At 1.2 times of:
  All C(H) groups
 At 1.5 times of:
  All C(H,H,H) groups
2.a Aromatic/amide H refined with riding coordinates:
 C20(H20), C32(H32), C10(H10), C105(H105), C30(H30), C22(H22), C201(H201),
 C101(H101), C31(H31), C12(H12), C202(H202), C205(H205), C21(H21), C11(H11),
 C203(H203), C204(H204), C102(H102), C104(H104), C103(H103)
2.b Idealised Me refined as rotating group:
 C014(H01D,H01E,H01F), C015(H01A,H01B,H01C)
;
_olex2_diffrn_ambient_temperature_device 'Oxford Cryosystems'
_olex2_exptl_crystal_mounting_method 'The crystal was mounted on a MITIGEN holder in perfluoroether oil'
_olex2_submission_special_instructions 'No special instructions were received'

loop_
_space_group_symop_operation_xyz
'x, y, z'
'-x+1/2, y+1/2, -z+1/2'
'-x, -y, -z'
'x-1/2, -y-1/2, z-1/2'

loop_
_atom_site_label
_atom_site_type_symbol
_atom_site_fract_x
_atom_site_fract_y
_atom_site_fract_z
_atom_site_U_iso_or_equiv
_atom_site_adp_type
_atom_site_occupancy
_atom_site_site_symmetry_order
_atom_site_calc_flag
_atom_site_refinement_flags_posn
Pd01 Pd 0.16010(4) 0.50695(3) 0.33011(2) 0.02990(17) Uani 1 1 d .
Cu1 Cu 0.53319(7) 0.25414(6) 0.24184(4) 0.0337(2) Uani 1 1 d .
P1 P 0.32037(14) 0.42112(11) 0.33867(8) 0.0286(3) Uani 1 1 d .
Cl1 Cl -0.01929(15) 0.58804(12) 0.33414(9) 0.0406(4) Uani 1 1 d .
Cl2 Cl 0.28183(16) 0.62272(12) 0.37465(10) 0.0438(4) Uani 1 1 d .
Cl3 Cl 0.65361(15) 0.30922(13) 0.16877(10) 0.0475(4) Uani 1 1 d .
Cl4 Cl 0.68206(16) 0.22654(14) 0.33379(9) 0.0479(5) Uani 1 1 d .
N30 N 0.3032(4) 0.2323(3) 0.3082(2) 0.0284(11) Uani 1 1 d .
N11 N 0.0716(5) 0.3956(4) 0.2918(2) 0.0313(11) Uani 1 1 d .
N20 N 0.2800(5) 0.3278(4) 0.2026(2) 0.0295(11) Uani 1 1 d .
N10 N 0.1306(4) 0.3182(4) 0.2769(3) 0.0297(11) Uani 1 1 d .
N21 N 0.3881(5) 0.3106(4) 0.1815(3) 0.0327(12) Uani 1 1 d .
N31 N 0.4132(5) 0.2014(4) 0.3003(3) 0.0344(12) Uani 1 1 d .
C1 C 0.2595(5) 0.3188(4) 0.2784(3) 0.0269(12) Uani 1 1 d .
C100 C 0.3518(5) 0.3709(4) 0.4265(3) 0.0296(13) Uani 1 1 d .
C200 C 0.4519(6) 0.4637(4) 0.3063(3) 0.0324(13) Uani 1 1 d .
C20 C 0.2005(6) 0.3601(4) 0.1475(3) 0.0341(14) Uani 1 1 d .
H20 H 0.121969 0.377807 0.149617 0.041 Uiso 1 1 calc R
C32 C 0.4311(6) 0.1281(5) 0.3412(3) 0.0383(15) Uani 1 1 d .
H32 H 0.499530 0.092334 0.345149 0.046 Uiso 1 1 calc R
C10 C 0.0519(6) 0.2536(4) 0.2495(3) 0.0342(14) Uani 1 1 d .
H10 H 0.071116 0.196919 0.233038 0.041 Uiso 1 1 calc R
C105 C 0.2653(7) 0.3791(5) 0.4720(3) 0.0397(15) Uani 1 1 d .
H105 H 0.199636 0.416679 0.458994 0.048 Uiso 1 1 calc R
C30 C 0.2541(6) 0.1809(5) 0.3573(3) 0.0362(15) Uani 1 1 d .
H30 H 0.181232 0.190407 0.373924 0.043 Uiso 1 1 calc R
C22 C 0.3730(6) 0.3311(5) 0.1109(3) 0.0368(15) Uani 1 1 d .
H22 H 0.432420 0.325475 0.081422 0.044 Uiso 1 1 calc R
C201 C 0.4375(6) 0.5014(5) 0.2373(4) 0.0373(14) Uani 1 1 d .
H201 H 0.363420 0.498613 0.207950 0.045 Uiso 1 1 calc R
C101 C 0.4536(6) 0.3162(5) 0.4474(3) 0.0391(15) Uani 1 1 d .
H101 H 0.513145 0.311354 0.417905 0.047 Uiso 1 1 calc R
C31 C 0.3347(6) 0.1120(5) 0.3772(3) 0.0387(15) Uani 1 1 d .
H31 H 0.325729 0.064451 0.408435 0.046 Uiso 1 1 calc R
C12 C -0.0445(6) 0.3746(5) 0.2761(3) 0.0374(15) Uani 1 1 d .
H12 H -0.106965 0.413845 0.281544 0.045 Uiso 1 1 calc R
C202 C 0.5336(7) 0.5431(5) 0.2123(4) 0.0450(17) Uani 1 1 d .
H202 H 0.523377 0.568272 0.166130 0.054 Uiso 1 1 calc R
C205 C 0.5631(6) 0.4700(5) 0.3503(4) 0.0403(16) Uani 1 1 d .
H205 H 0.572682 0.446900 0.397164 0.048 Uiso 1 1 calc R
C21 C 0.2584(6) 0.3617(5) 0.0874(3) 0.0413(16) Uani 1 1 d .
H21 H 0.226786 0.379581 0.040797 0.050 Uiso 1 1 calc R
C11 C -0.0600(6) 0.2865(5) 0.2504(3) 0.0362(15) Uani 1 1 d .
H11 H -0.132252 0.256569 0.236736 0.043 Uiso 1 1 calc R
C203 C 0.6448(7) 0.5478(5) 0.2550(4) 0.0512(19) Uani 1 1 d .
H203 H 0.709102 0.575462 0.237818 0.061 Uiso 1 1 calc R
C204 C 0.6587(6) 0.5104(5) 0.3243(4) 0.0481(18) Uani 1 1 d .
H204 H 0.733075 0.512650 0.353296 0.058 Uiso 1 1 calc R
C102 C 0.4636(8) 0.2697(5) 0.5125(4) 0.0486(18) Uani 1 1 d .
H102 H 0.530096 0.233239 0.526689 0.058 Uiso 1 1 calc R
N00Y N 0.0091(7) 0.2025(7) 0.4409(4) 0.079(3) Uani 1 1 d .
C104 C 0.2763(8) 0.3315(6) 0.5368(4) 0.0497(19) Uani 1 1 d .
H104 H 0.217312 0.336168 0.566631 0.060 Uiso 1 1 calc R
N010 N 0.5764(9) -0.0488(6) 0.4156(6) 0.091(3) Uani 1 1 d .
C011 C 0.6746(11) -0.0322(6) 0.4254(5) 0.065(2) Uani 1 1 d .
C012 C -0.0424(8) 0.2676(8) 0.4514(4) 0.062(2) Uani 1 1 d .
C103 C 0.3751(8) 0.2772(6) 0.5566(4) 0.056(2) Uani 1 1 d .
H103 H 0.382369 0.245301 0.599927 0.067 Uiso 1 1 calc R
C014 C 0.8027(12) -0.0121(9) 0.4408(7) 0.108(5) Uani 1 1 d .
H01D H 0.843626 -0.040663 0.405288 0.163 Uiso 1 1 calc GR
H01E H 0.834112 -0.034273 0.488123 0.163 Uiso 1 1 calc GR
H01F H 0.814449 0.052038 0.439258 0.163 Uiso 1 1 calc GR
C015 C -0.1022(10) 0.3483(8) 0.4667(5) 0.081(3) Uani 1 1 d .
H01A H -0.062938 0.399168 0.448542 0.122 Uiso 1 1 calc GR
H01B H -0.099972 0.354255 0.518070 0.122 Uiso 1 1 calc GR
H01C H -0.184132 0.346014 0.443689 0.122 Uiso 1 1 calc GR

loop_
_atom_site_aniso_label
_atom_site_aniso_U_11
_atom_site_aniso_U_22
_atom_site_aniso_U_33
_atom_site_aniso_U_23
_atom_site_aniso_U_13
_atom_site_aniso_U_12
Pd01 0.0262(3) 0.0279(3) 0.0362(3) 0.00035(19) 0.00671(18) 0.0024(2)
Cu1 0.0247(4) 0.0377(5) 0.0399(4) 0.0024(3) 0.0084(3) 0.0020(3)
P1 0.0245(8) 0.0275(8) 0.0340(7) -0.0006(6) 0.0046(6) 0.0009(6)
Cl1 0.0312(8) 0.0362(9) 0.0560(9) 0.0025(7) 0.0117(7) 0.0073(7)
Cl2 0.0383(9) 0.0311(9) 0.0624(10) -0.0081(7) 0.0085(8) -0.0038(7)
Cl3 0.0305(9) 0.0536(11) 0.0613(10) 0.0124(8) 0.0167(7) -0.0009(8)
Cl4 0.0290(9) 0.0670(13) 0.0468(9) -0.0014(8) 0.0021(7) 0.0050(8)
N30 0.022(3) 0.028(3) 0.035(2) 0.001(2) 0.007(2) 0.001(2)
N11 0.027(3) 0.033(3) 0.034(2) 0.000(2) 0.005(2) 0.005(2)
N20 0.030(3) 0.030(3) 0.029(2) -0.001(2) 0.005(2) 0.000(2)
N10 0.023(3) 0.029(3) 0.037(3) -0.003(2) 0.007(2) -0.001(2)
N21 0.027(3) 0.037(3) 0.036(3) -0.001(2) 0.011(2) 0.001(2)
N31 0.028(3) 0.034(3) 0.041(3) 0.003(2) 0.003(2) 0.003(2)
C1 0.020(3) 0.028(3) 0.033(3) 0.002(2) 0.006(2) -0.001(2)
C100 0.025(3) 0.028(3) 0.035(3) -0.002(2) 0.004(2) 0.000(2)
C200 0.032(3) 0.022(3) 0.044(3) -0.003(3) 0.010(3) -0.001(3)
C20 0.029(3) 0.035(4) 0.039(3) 0.004(3) 0.005(3) -0.001(3)
C32 0.033(4) 0.032(4) 0.048(4) 0.006(3) 0.002(3) 0.007(3)
C10 0.036(4) 0.030(4) 0.038(3) -0.001(3) 0.008(3) -0.009(3)
C105 0.038(4) 0.039(4) 0.043(3) 0.003(3) 0.009(3) 0.003(3)
C30 0.039(4) 0.033(4) 0.038(3) 0.005(3) 0.011(3) -0.001(3)
C22 0.038(4) 0.039(4) 0.034(3) 0.005(3) 0.009(3) 0.004(3)
C201 0.035(4) 0.034(4) 0.044(3) -0.002(3) 0.012(3) -0.001(3)
C101 0.036(4) 0.042(4) 0.037(3) -0.002(3) -0.003(3) 0.001(3)
C31 0.045(4) 0.034(4) 0.037(3) 0.008(3) 0.007(3) 0.001(3)
C12 0.021(3) 0.046(4) 0.045(3) -0.005(3) 0.006(3) 0.001(3)
C202 0.052(5) 0.034(4) 0.053(4) 0.004(3) 0.023(3) -0.002(3)
C205 0.027(3) 0.044(4) 0.051(4) -0.003(3) 0.006(3) -0.006(3)
C21 0.036(4) 0.045(4) 0.042(3) 0.013(3) 0.001(3) -0.006(3)
C11 0.026(3) 0.038(4) 0.045(3) 0.002(3) 0.004(3) -0.006(3)
C203 0.043(4) 0.035(4) 0.082(5) -0.002(4) 0.031(4) -0.011(3)
C204 0.027(4) 0.049(5) 0.069(5) -0.009(4) 0.011(3) -0.007(3)
C102 0.052(5) 0.045(4) 0.045(4) 0.001(3) -0.008(3) 0.005(4)
N00Y 0.056(5) 0.128(8) 0.055(4) -0.015(5) 0.013(4) 0.008(5)
C104 0.059(5) 0.054(5) 0.037(3) 0.006(3) 0.011(3) -0.002(4)
N010 0.071(6) 0.061(6) 0.133(8) 0.026(5) -0.007(6) 0.008(5)
C011 0.087(8) 0.043(5) 0.065(5) 0.003(4) 0.017(5) 0.002(5)
C012 0.051(5) 0.097(8) 0.042(4) -0.014(4) 0.014(4) -0.012(5)
C103 0.069(6) 0.055(5) 0.041(4) 0.006(3) 0.001(4) -0.001(4)
C014 0.105(10) 0.124(11) 0.106(8) -0.070(8) 0.046(7) -0.024(8)
C015 0.078(7) 0.096(8) 0.071(6) -0.016(6) 0.018(5) -0.005(6)

loop_
_atom_type_symbol
_atom_type_description
_atom_type_scat_dispersion_real
_atom_type_scat_dispersion_imag
_atom_type_scat_source
C C 0.0033 0.0016 'International Tables Vol C Tables 4.2.6.8 and 6.1.1.4'
H H 0.0000 0.0000 'International Tables Vol C Tables 4.2.6.8 and 6.1.1.4'
Cl Cl 0.1484 0.1585 'International Tables Vol C Tables 4.2.6.8 and 6.1.1.4'
Cu Cu 0.3201 1.2651 'International Tables Vol C Tables 4.2.6.8 and 6.1.1.4'
N N 0.0061 0.0033 'International Tables Vol C Tables 4.2.6.8 and 6.1.1.4'
P P 0.1023 0.0942 'International Tables Vol C Tables 4.2.6.8 and 6.1.1.4'
Pd Pd -0.9988 1.0072 'International Tables Vol C Tables 4.2.6.8 and 6.1.1.4'

loop_
_geom_angle_atom_site_label_1
_geom_angle_atom_site_label_2
_geom_angle_atom_site_label_3
_geom_angle
P1 Pd01 Cu1 20.31(4)
P1 Pd01 Cl1 172.30(6)
P1 Pd01 Cl2 87.97(7)
Cl1 Pd01 Cu1 163.25(5)
Cl2 Pd01 Cu1 99.25(5)
Cl2 Pd01 Cl1 94.47(7)
N11 Pd01 Cu1 73.85(15)
N11 Pd01 P1 84.84(15)
N11 Pd01 Cl1 92.67(15)
N11 Pd01 Cl2 172.81(15)
Cl3 Cu1 Pd01 116.91(6)
Cl3 Cu1 Cl4 94.63(8)
Cl4 Cu1 Pd01 112.05(5)
N21 Cu1 Pd01 50.02(14)
N21 Cu1 Cl3 91.32(15)
N21 Cu1 Cl4 161.49(16)
N31 Cu1 Pd01 62.89(16)
N31 Cu1 Cl3 174.86(15)
N31 Cu1 Cl4 90.07(15)
N31 Cu1 N21 84.8(2)
C1 P1 Pd01 101.07(18)
C100 P1 Pd01 111.1(2)
C100 P1 C1 102.2(3)
C100 P1 C200 113.1(3)
C200 P1 Pd01 118.8(2)
C200 P1 C1 108.5(3)
N31 N30 C1 121.5(5)
N31 N30 C30 110.5(5)
C30 N30 C1 126.9(5)
N10 N11 Pd01 121.9(4)
C12 N11 Pd01 133.6(5)
C12 N11 N10 104.4(5)
N21 N20 C1 122.3(5)
C20 N20 N21 111.6(5)
C20 N20 C1 125.9(5)
N11 N10 C1 120.3(5)
C10 N10 N11 110.9(5)
C10 N10 C1 127.7(5)
N20 N21 Cu1 127.0(4)
C22 N21 Cu1 128.1(4)
C22 N21 N20 104.6(5)
N30 N31 Cu1 128.8(4)
C32 N31 Cu1 124.9(5)
C32 N31 N30 106.2(5)
N30 C1 P1 113.2(4)
N30 C1 N20 110.9(5)
N20 C1 P1 113.1(4)
N10 C1 P1 106.4(4)
N10 C1 N30 106.6(5)
N10 C1 N20 106.2(5)
C105 C100 P1 117.4(5)
C105 C100 C101 119.7(6)
C101 C100 P1 122.5(5)
C201 C200 P1 117.5(5)
C201 C200 C205 119.4(6)
C205 C200 P1 122.6(5)
N20 C20 H20 126.7
N20 C20 C21 106.7(6)
C21 C20 H20 126.7
N31 C32 H32 124.5
N31 C32 C31 111.0(6)
C31 C32 H32 124.5
N10 C10 H10 126.3
N10 C10 C11 107.4(6)
C11 C10 H10 126.3
C100 C105 H105 119.8
C100 C105 C104 120.4(7)
C104 C105 H105 119.8
N30 C30 H30 126.9
N30 C30 C31 106.1(6)
C31 C30 H30 126.9
N21 C22 H22 124.3
N21 C22 C21 111.5(6)
C21 C22 H22 124.3
C200 C201 H201 120.0
C202 C201 C200 119.9(7)
C202 C201 H201 120.0
C100 C101 H101 120.4
C102 C101 C100 119.1(7)
C102 C101 H101 120.4
C32 C31 C30 106.0(6)
C32 C31 H31 127.0
C30 C31 H31 127.0
N11 C12 H12 124.3
N11 C12 C11 111.3(6)
C11 C12 H12 124.3
C201 C202 H202 119.5
C201 C202 C203 120.9(7)
C203 C202 H202 119.5
C200 C205 H205 120.0
C204 C205 C200 120.0(7)
C204 C205 H205 120.0
C20 C21 C22 105.6(6)
C20 C21 H21 127.2
C22 C21 H21 127.2
C10 C11 C12 105.8(6)
C10 C11 H11 127.1
C12 C11 H11 127.1
C202 C203 H203 120.5
C202 C203 C204 119.0(7)
C204 C203 H203 120.5
C205 C204 C203 120.7(7)
C205 C204 H204 119.7
C203 C204 H204 119.7
C101 C102 H102 119.8
C103 C102 C101 120.4(7)
C103 C102 H102 119.8
C105 C104 H104 120.2
C103 C104 C105 119.7(7)
C103 C104 H104 120.2
N010 C011 C014 177.8(12)
N00Y C012 C015 177.7(10)
C102 C103 H103 119.7
C104 C103 C102 120.7(7)
C104 C103 H103 119.7
C011 C014 H01D 109.5
C011 C014 H01E 109.5
C011 C014 H01F 109.5
H01D C014 H01E 109.5
H01D C014 H01F 109.5
H01E C014 H01F 109.5
C012 C015 H01A 109.5
C012 C015 H01B 109.5
C012 C015 H01C 109.5
H01A C015 H01B 109.5
H01A C015 H01C 109.5
H01B C015 H01C 109.5

loop_
_geom_bond_atom_site_label_1
_geom_bond_atom_site_label_2
_geom_bond_distance
Pd01 Cu1 6.0361(14)
Pd01 P1 2.1956(17)
Pd01 Cl1 2.3621(17)
Pd01 Cl2 2.2767(18)
Pd01 N11 2.005(5)
Cu1 Cl3 2.2146(19)
Cu1 Cl4 2.256(2)
Cu1 N21 2.026(5)
Cu1 N31 2.014(5)
P1 C1 1.952(6)
P1 C100 1.788(6)
P1 C200 1.794(7)
N30 N31 1.350(7)
N30 C1 1.454(8)
N30 C30 1.368(8)
N11 N10 1.374(7)
N11 C12 1.335(8)
N20 N21 1.358(7)
N20 C1 1.471(7)
N20 C20 1.350(8)
N10 C1 1.449(7)
N10 C10 1.354(8)
N21 C22 1.339(8)
N31 C32 1.326(8)
C100 C105 1.388(9)
C100 C101 1.413(9)
C200 C201 1.391(9)
C200 C205 1.398(9)
C20 H20 0.9300
C20 C21 1.375(9)
C32 H32 0.9300
C32 C31 1.378(10)
C10 H10 0.9300
C10 C11 1.355(9)
C105 H105 0.9300
C105 C104 1.390(9)
C30 H30 0.9300
C30 C31 1.380(10)
C22 H22 0.9300
C22 C21 1.379(10)
C201 H201 0.9300
C201 C202 1.385(10)
C101 H101 0.9300
C101 C102 1.387(9)
C31 H31 0.9300
C12 H12 0.9300
C12 C11 1.393(10)
C202 H202 0.9300
C202 C203 1.386(11)
C205 H205 0.9300
C205 C204 1.380(10)
C21 H21 0.9300
C11 H11 0.9300
C203 H203 0.9300
C203 C204 1.394(11)
C204 H204 0.9300
C102 H102 0.9300
C102 C103 1.387(12)
N00Y C012 1.157(13)
C104 H104 0.9300
C104 C103 1.379(12)
N010 C011 1.122(13)
C011 C014 1.461(16)
C012 C015 1.421(15)
C103 H103 0.9300
C014 H01D 0.9600
C014 H01E 0.9600
C014 H01F 0.9600
C015 H01A 0.9600
C015 H01B 0.9600
C015 H01C 0.9600
